data_4113883
loop_
_publ_author_name
'Christopher A. Bradley'
'Emil Lobkovsky'
'Paul J. Chirik'

_publ_section_title
;
 Synthesis of a Zirconium Sandwich Complex and Crystallographic
 Characterization of Its Adduct with Tetrahydrofuran
;
_journal_name_full 'Journal of the American Chemical Society'
_journal_page_first 8110
_journal_page_last 8111
_journal_paper_doi 10.1021/ja035594v
_journal_volume 125
_journal_year 2003
_chemical_formula_sum 'C34 H54 O Si4 Zr'
_chemical_formula_weight 682.35
_chemical_name_systematic
;
 ?
;
_space_group_IT_number 14
_symmetry_cell_setting monoclinic
_symmetry_space_group_name_Hall '-P 2yn'
_symmetry_space_group_name_H-M 'P 1 21/n 1'
_atom_sites_solution_hydrogens mixed
_atom_sites_solution_primary direct
_atom_sites_solution_secondary difmap
_audit_creation_method SHELXL-97
_cell_angle_alpha 90.000(5)
_cell_angle_beta 94.983(6)
_cell_angle_gamma 90.000(6)
_cell_formula_units_Z 4
_cell_length_a 12.773(3)
_cell_length_b 16.911(4)
_cell_length_c 17.389(4)
_cell_measurement_temperature 173(2)
_cell_volume 3741.9(15)
_computing_cell_refinement 'Bruker SAINT'
_computing_data_collection 'Bruker SMART'
_computing_data_reduction 'Bruker SAINT'
_computing_molecular_graphics 'Bruker SHELXTL'
_computing_publication_material 'Bruker SHELXTL'
_computing_structure_refinement 'SHELXL-97 (Sheldrick, 1997)'
_computing_structure_solution 'SHELXS-97 (Sheldrick, 1990)'
_diffrn_ambient_temperature 173(2)
_diffrn_measured_fraction_theta_full 0.920
_diffrn_measured_fraction_theta_max 0.920
_diffrn_measurement_device_type 'Bruker 1K CCD area detector'
_diffrn_measurement_method '0.3 deg. phi and omega scans'
_diffrn_radiation_monochromator graphite
_diffrn_radiation_source 'fine-focus sealed tube'
_diffrn_radiation_type MoK\a
_diffrn_radiation_wavelength 0.71073
_diffrn_reflns_av_R_equivalents 0.0417
_diffrn_reflns_av_sigmaI/netI 0.0463
_diffrn_reflns_limit_h_max 18
_diffrn_reflns_limit_h_min -17
_diffrn_reflns_limit_k_max 24
_diffrn_reflns_limit_k_min -25
_diffrn_reflns_limit_l_max 24
_diffrn_reflns_limit_l_min -25
_diffrn_reflns_number 43038
_diffrn_reflns_theta_full 33.14
_diffrn_reflns_theta_max 33.14
_diffrn_reflns_theta_min 1.90
_exptl_absorpt_coefficient_mu 0.445
_exptl_absorpt_correction_T_max 0.8780
_exptl_absorpt_correction_T_min 0.8080
_exptl_absorpt_correction_type SADABS
_exptl_crystal_density_diffrn 1.211
_exptl_crystal_density_meas 0
_exptl_crystal_description irregular
_exptl_crystal_F_000 1448
_exptl_crystal_size_max 0.50
_exptl_crystal_size_mid 0.40
_exptl_crystal_size_min 0.30
_refine_diff_density_max 5.074
_refine_diff_density_min -0.579
_refine_diff_density_rms 0.098
_refine_ls_extinction_method none
_refine_ls_goodness_of_fit_ref 1.045
_refine_ls_hydrogen_treatment mixed
_refine_ls_matrix_type full
_refine_ls_number_parameters 505
_refine_ls_number_reflns 13136
_refine_ls_number_restraints 0
_refine_ls_restrained_S_all 1.045
_refine_ls_R_factor_all 0.0849
_refine_ls_R_factor_gt 0.0532
_refine_ls_shift/su_max 0.690
_refine_ls_shift/su_mean 0.061
_refine_ls_structure_factor_coef Fsqd
_refine_ls_weighting_details 'calc w=1/[\s^2^(Fo^2^)+(0.0933P)^2^+1.6097P] where P=(Fo^2^+2Fc^2^)/3'
_refine_ls_weighting_scheme calc
_refine_ls_wR_factor_gt 0.1448
_refine_ls_wR_factor_ref 0.1618
_reflns_number_gt 9155
_reflns_number_total 13136
_reflns_threshold_expression >2sigma(I)
_cod_data_source_file ja035594vsi20030411_101151.cif
_cod_data_source_block cb24
_cod_original_cell_volume 3742.1(14)
_cod_database_code 4113883

loop_
_symmetry_equiv_pos_as_xyz
'x, y, z'
'-x+1/2, y+1/2, -z+1/2'
'-x, -y, -z'
'x-1/2, -y-1/2, z-1/2'

loop_
_atom_site_label
_atom_site_type_symbol
_atom_site_fract_x
_atom_site_fract_y
_atom_site_fract_z
_atom_site_U_iso_or_equiv
_atom_site_adp_type
_atom_site_occupancy
_atom_site_symmetry_multiplicity
_atom_site_calc_flag
_atom_site_refinement_flags
Zr1 Zr 0.031675(17) 0.282208(12) 0.086227(13) 0.02291(7) Uani 1 1 d .
Si1 Si 0.33439(6) 0.40032(4) -0.03230(4) 0.02891(15) Uani 1 1 d .
Si2 Si 0.05915(6) 0.15162(4) -0.15953(4) 0.02942(15) Uani 1 1 d .
Si3 Si 0.04885(6) 0.43059(5) 0.26160(5) 0.0404(2) Uani 1 1 d .
Si4 Si -0.24276(6) 0.19022(5) 0.12424(5) 0.03277(16) Uani 1 1 d .
O1 O 0.17101(14) 0.19990(10) 0.09616(11) 0.0299(4) Uani 1 1 d .
C1 C 0.0764(2) 0.40364(14) 0.03350(17) 0.0310(5) Uani 1 1 d .
C2 C -0.0352(2) 0.40900(15) 0.03090(17) 0.0329(5) Uani 1 1 d .
C3 C -0.1017(2) 0.35109(15) -0.00316(16) 0.0309(5) Uani 1 1 d .
C4 C -0.0628(2) 0.28186(15) -0.03627(16) 0.0283(5) Uani 1 1 d .
C5 C 0.04718(19) 0.28597(13) -0.05420(14) 0.0252(4) Uani 1 1 d .
C6 C 0.1151(2) 0.34758(14) -0.02109(15) 0.0265(5) Uani 1 1 d .
C7 C 0.21985(19) 0.33350(15) -0.04323(15) 0.0273(5) Uani 1 1 d .
C8 C 0.2112(2) 0.26522(15) -0.08982(15) 0.0284(5) Uani 1 1 d .
C9 C 0.1091(2) 0.23246(15) -0.09548(14) 0.0276(5) Uani 1 1 d .
C10 C 0.0440(2) 0.25794(17) 0.23570(15) 0.0322(5) Uani 1 1 d .
C11 C 0.0018(2) 0.33579(16) 0.21661(16) 0.0324(5) Uani 1 1 d .
C12 C -0.0979(2) 0.32050(16) 0.17561(16) 0.0303(5) Uani 1 1 d .
C13 C -0.1169(2) 0.23861(15) 0.16012(15) 0.0286(5) Uani 1 1 d .
C14 C -0.0276(2) 0.19964(16) 0.20145(16) 0.0318(5) Uani 1 1 d .
C15 C -0.0047(3) 0.11768(18) 0.21322(18) 0.0396(6) Uani 1 1 d .
C16 C 0.0842(3) 0.0968(2) 0.2589(2) 0.0469(8) Uani 1 1 d .
C17 C 0.1539(3) 0.1535(2) 0.2921(2) 0.0508(8) Uani 1 1 d .
C18 C 0.1367(3) 0.2326(2) 0.28125(17) 0.0413(7) Uani 1 1 d .
C19 C 0.3665(5) 0.4351(4) 0.0692(2) 0.0722(16) Uani 1 1 d .
C20 C 0.3108(3) 0.49043(19) -0.0930(2) 0.0522(9) Uani 1 1 d .
H20A H 0.2504 0.5194 -0.0763 0.078 Uiso 1 1 calc R
H20B H 0.2964 0.4749 -0.1472 0.078 Uiso 1 1 calc R
H20C H 0.3733 0.5243 -0.0876 0.078 Uiso 1 1 calc R
C21 C 0.4500(3) 0.3461(3) -0.0662(3) 0.0586(10) Uani 1 1 d .
C22 C -0.0332(4) 0.1927(3) -0.2392(2) 0.0560(9) Uani 1 1 d .
C23 C 0.1715(4) 0.1015(2) -0.2015(3) 0.0523(9) Uani 1 1 d .
C24 C -0.0172(3) 0.07606(19) -0.1082(2) 0.0412(7) Uani 1 1 d .
C25 C 0.0022(3) 0.4341(3) 0.3611(2) 0.0697(13) Uani 1 1 d .
H25A H -0.0746 0.4310 0.3574 0.105 Uiso 1 1 calc R
H25B H 0.0251 0.4837 0.3863 0.105 Uiso 1 1 calc R
H25C H 0.0320 0.3894 0.3915 0.105 Uiso 1 1 calc R
C26 C -0.0031(3) 0.5186(2) 0.2045(3) 0.0587(10) Uani 1 1 d .
H26A H -0.0801 0.5169 0.1990 0.088 Uiso 1 1 calc R
H26B H 0.0233 0.5176 0.1532 0.088 Uiso 1 1 calc R
H26C H 0.0203 0.5672 0.2313 0.088 Uiso 1 1 calc R
C27 C 0.1961(3) 0.4367(3) 0.2702(3) 0.0599(11) Uani 1 1 d .
C28 C -0.2992(4) 0.1411(3) 0.2071(2) 0.0524(9) Uani 1 1 d .
C29 C -0.3389(3) 0.2656(2) 0.0832(3) 0.0585(10) Uani 1 1 d .
H29A H -0.3481 0.3065 0.1219 0.088 Uiso 1 1 calc R
H29B H -0.4065 0.2400 0.0685 0.088 Uiso 1 1 calc R
H29C H -0.3124 0.2898 0.0375 0.088 Uiso 1 1 calc R
C30 C -0.2265(4) 0.1130(3) 0.0490(3) 0.0616(12) Uani 1 1 d .
C31 C 0.1718(3) 0.11907(17) 0.0659(2) 0.0397(6) Uani 1 1 d .
C32 C 0.2855(3) 0.1019(2) 0.0559(3) 0.0639(11) Uani 1 1 d .
H32A H 0.3039 0.1178 0.0039 0.077 Uiso 1 1 calc R
H32B H 0.3015 0.0450 0.0637 0.077 Uiso 1 1 calc R
C33 C 0.3434(3) 0.1517(3) 0.1179(4) 0.0843(16) Uani 1 1 d .
H33A H 0.3486 0.1238 0.1682 0.101 Uiso 1 1 calc R
H33B H 0.4151 0.1645 0.1042 0.101 Uiso 1 1 calc R
C34 C 0.2790(2) 0.22413(18) 0.12101(19) 0.0382(6) Uani 1 1 d .
H34A H 0.2833 0.2456 0.1741 0.046 Uiso 1 1 calc R
H34B H 0.3033 0.2651 0.0860 0.046 Uiso 1 1 calc R
H16 H 0.092(3) 0.049(2) 0.2685(19) 0.032(8) Uiso 1 1 d .
H12 H -0.143(3) 0.359(2) 0.1636(18) 0.032(8) Uiso 1 1 d .
H19A H 0.307(4) 0.453(3) 0.085(3) 0.080(17) Uiso 1 1 d .
H18 H 0.183(3) 0.271(2) 0.303(2) 0.044(10) Uiso 1 1 d .
H4 H -0.104(3) 0.249(2) -0.0550(19) 0.029(8) Uiso 1 1 d .
H19C H 0.417(4) 0.471(3) 0.074(3) 0.069(13) Uiso 1 1 d .
H3 H -0.167(3) 0.356(2) 0.004(2) 0.039(9) Uiso 1 1 d .
H1 H 0.118(3) 0.445(2) 0.055(2) 0.043(9) Uiso 1 1 d .
H27C H 0.218(4) 0.418(3) 0.225(3) 0.082(16) Uiso 1 1 d .
H17 H 0.212(4) 0.139(3) 0.317(3) 0.072(14) Uiso 1 1 d .
H27B H 0.241(6) 0.409(5) 0.291(5) 0.15(3) Uiso 1 1 d .
H19B H 0.364(6) 0.400(5) 0.103(4) 0.13(3) Uiso 1 1 d .
H27A H 0.234(4) 0.494(3) 0.283(3) 0.094(17) Uiso 1 1 d .
H2 H -0.061(3) 0.448(2) 0.0546(18) 0.031(8) Uiso 1 1 d .
H21C H 0.513(4) 0.371(3) -0.047(3) 0.077(14) Uiso 1 1 d .
H22C H 0.008(4) 0.225(3) -0.260(3) 0.063(14) Uiso 1 1 d .
H8 H 0.273(3) 0.238(2) -0.1152(18) 0.032(8) Uiso 1 1 d .
H21B H 0.462(4) 0.294(3) -0.040(3) 0.089(17) Uiso 1 1 d .
H24C H 0.023(4) 0.042(3) -0.071(3) 0.078(15) Uiso 1 1 d .
H22B H -0.077(5) 0.220(3) -0.225(3) 0.09(2) Uiso 1 1 d .
H28C H -0.257(4) 0.110(3) 0.227(3) 0.063(14) Uiso 1 1 d .
H22A H -0.057(3) 0.158(3) -0.276(3) 0.058(12) Uiso 1 1 d .
H15 H -0.056(2) 0.0760(18) 0.1904(17) 0.026(7) Uiso 1 1 d .
H24B H -0.054(3) 0.040(2) -0.141(2) 0.048(10) Uiso 1 1 d .
H24A H -0.066(4) 0.096(3) -0.082(3) 0.083(16) Uiso 1 1 d .
H28B H -0.356(4) 0.113(3) 0.190(3) 0.071(13) Uiso 1 1 d .
H21A H 0.441(4) 0.340(3) -0.124(3) 0.068(14) Uiso 1 1 d .
H28A H -0.312(3) 0.176(3) 0.253(3) 0.062(12) Uiso 1 1 d .
H30C H -0.215(4) 0.129(3) -0.002(3) 0.076(14) Uiso 1 1 d .
H30B H -0.290(4) 0.092(3) 0.032(3) 0.084(16) Uiso 1 1 d .
H23C H 0.213(3) 0.078(2) -0.169(2) 0.048(12) Uiso 1 1 d .
H23B H 0.144(4) 0.069(3) -0.231(3) 0.070(14) Uiso 1 1 d .
H30A H -0.177(5) 0.088(3) 0.056(3) 0.09(2) Uiso 1 1 d .
H23A H 0.219(4) 0.136(3) -0.224(2) 0.062(12) Uiso 1 1 d .
H31B H 0.139(3) 0.086(2) 0.096(2) 0.049(10) Uiso 1 1 d .
H31A H 0.132(3) 0.118(2) 0.016(2) 0.040(9) Uiso 1 1 d .

loop_
_atom_site_aniso_label
_atom_site_aniso_U_11
_atom_site_aniso_U_22
_atom_site_aniso_U_33
_atom_site_aniso_U_23
_atom_site_aniso_U_13
_atom_site_aniso_U_12
Zr1 0.02150(12) 0.02091(10) 0.02642(12) -0.00011(8) 0.00260(8) 0.00063(7)
Si1 0.0243(3) 0.0326(3) 0.0298(4) 0.0055(3) 0.0014(3) -0.0086(2)
Si2 0.0311(4) 0.0322(3) 0.0247(3) -0.0058(3) 0.0011(3) -0.0047(3)
Si3 0.0264(4) 0.0466(4) 0.0487(5) -0.0250(4) 0.0059(3) -0.0044(3)
Si4 0.0289(4) 0.0360(4) 0.0341(4) -0.0020(3) 0.0064(3) -0.0098(3)
O1 0.0256(9) 0.0275(8) 0.0361(10) -0.0003(7) 0.0000(7) 0.0029(6)
C1 0.0313(13) 0.0208(10) 0.0413(15) 0.0010(9) 0.0045(11) -0.0030(9)
C2 0.0350(14) 0.0216(10) 0.0426(15) 0.0050(10) 0.0069(11) 0.0055(9)
C3 0.0222(11) 0.0309(11) 0.0393(14) 0.0080(10) 0.0007(10) 0.0030(9)
C4 0.0236(11) 0.0285(11) 0.0320(13) 0.0013(9) -0.0021(9) -0.0051(9)
C5 0.0244(11) 0.0251(10) 0.0259(11) 0.0026(8) 0.0016(9) -0.0023(8)
C6 0.0277(12) 0.0237(10) 0.0279(12) 0.0029(8) 0.0020(9) -0.0035(8)
C7 0.0247(11) 0.0300(11) 0.0273(12) 0.0029(9) 0.0038(9) -0.0061(8)
C8 0.0277(12) 0.0328(11) 0.0251(12) 0.0016(9) 0.0041(9) -0.0036(9)
C9 0.0265(12) 0.0316(11) 0.0246(11) -0.0007(9) 0.0013(9) -0.0045(9)
C10 0.0316(13) 0.0413(13) 0.0240(12) -0.0039(10) 0.0039(10) -0.0016(10)
C11 0.0273(12) 0.0372(13) 0.0334(13) -0.0109(10) 0.0069(10) -0.0034(10)
C12 0.0264(12) 0.0310(12) 0.0345(13) -0.0056(10) 0.0077(10) 0.0009(9)
C13 0.0277(12) 0.0289(11) 0.0304(12) -0.0023(9) 0.0086(10) -0.0031(9)
C14 0.0341(13) 0.0335(12) 0.0284(13) 0.0019(10) 0.0065(10) -0.0012(10)
C15 0.0480(17) 0.0359(14) 0.0363(15) 0.0086(11) 0.0111(13) 0.0022(12)
C16 0.056(2) 0.0452(17) 0.0396(17) 0.0114(13) 0.0058(14) 0.0135(14)
C17 0.051(2) 0.068(2) 0.0330(16) 0.0087(15) -0.0014(14) 0.0182(17)
C18 0.0372(16) 0.0587(19) 0.0273(14) -0.0025(12) -0.0004(11) 0.0046(13)
C19 0.079(3) 0.098(3) 0.0390(19) -0.008(2) 0.0028(19) -0.061(3)
C20 0.0419(17) 0.0390(15) 0.074(2) 0.0210(16) -0.0039(16) -0.0089(13)
C21 0.0258(15) 0.059(2) 0.092(3) 0.004(2) 0.0093(18) 0.0017(14)
C22 0.053(2) 0.073(3) 0.0392(19) 0.0025(18) -0.0132(17) -0.009(2)
C23 0.055(2) 0.052(2) 0.053(2) -0.0183(17) 0.0206(19) -0.0011(17)
C24 0.0444(17) 0.0330(13) 0.0470(17) -0.0068(13) 0.0090(14) -0.0130(12)
C25 0.064(2) 0.092(3) 0.055(2) -0.039(2) 0.0167(19) -0.019(2)
C26 0.050(2) 0.0416(17) 0.084(3) -0.0291(18) 0.0044(19) 0.0045(14)
C27 0.0277(16) 0.060(2) 0.092(3) -0.028(2) 0.0064(18) -0.0064(14)
C28 0.052(2) 0.055(2) 0.052(2) 0.0050(17) 0.0168(17) -0.0176(17)
C29 0.0321(16) 0.060(2) 0.081(3) 0.0147(19) -0.0078(17) -0.0087(14)
C30 0.062(3) 0.067(3) 0.059(2) -0.025(2) 0.020(2) -0.030(2)
C31 0.0477(17) 0.0276(12) 0.0431(17) -0.0027(11) 0.0004(14) 0.0048(11)
C32 0.063(2) 0.050(2) 0.082(3) -0.0049(19) 0.023(2) 0.0194(17)
C33 0.037(2) 0.064(3) 0.149(5) -0.004(3) -0.010(3) 0.0166(18)
C34 0.0259(13) 0.0442(15) 0.0434(16) 0.0072(12) -0.0032(11) -0.0010(10)

loop_
_atom_type_symbol
_atom_type_description
_atom_type_scat_dispersion_real
_atom_type_scat_dispersion_imag
_atom_type_scat_source
C C 0.0033 0.0016 'International Tables Vol C Tables 4.2.6.8 and 6.1.1.4'
H H 0.0000 0.0000 'International Tables Vol C Tables 4.2.6.8 and 6.1.1.4'
O O 0.0106 0.0060 'International Tables Vol C Tables 4.2.6.8 and 6.1.1.4'
Si Si 0.0817 0.0704 'International Tables Vol C Tables 4.2.6.8 and 6.1.1.4'
Zr Zr -2.9673 0.5597 'International Tables Vol C Tables 4.2.6.8 and 6.1.1.4'

loop_
_geom_angle_atom_site_label_1
_geom_angle_atom_site_label_2
_geom_angle_atom_site_label_3
_geom_angle
O1 Zr1 C1 110.73(8)
O1 Zr1 C4 114.00(8)
C1 Zr1 C4 76.77(9)
O1 Zr1 C12 133.31(8)
C1 Zr1 C12 102.57(9)
C4 Zr1 C12 104.64(10)
O1 Zr1 C5 87.77(8)
C1 Zr1 C5 63.02(9)
C4 Zr1 C5 35.30(8)
C12 Zr1 C5 137.43(9)
O1 Zr1 C2 144.03(8)
C1 Zr1 C2 34.32(9)
C4 Zr1 C2 61.15(9)
C12 Zr1 C2 77.78(9)
C5 Zr1 C2 69.34(9)
O1 Zr1 C6 86.84(8)
C1 Zr1 C6 35.00(8)
C4 Zr1 C6 62.73(9)
C12 Zr1 C6 135.61(9)
C5 Zr1 C6 33.87(8)
C2 Zr1 C6 58.57(9)
O1 Zr1 C3 145.95(8)
C1 Zr1 C3 61.47(9)
C4 Zr1 C3 33.76(9)
C12 Zr1 C3 79.02(10)
C5 Zr1 C3 58.68(9)
C2 Zr1 C3 32.61(9)
C6 Zr1 C3 68.82(9)
O1 Zr1 C13 114.14(8)
C1 Zr1 C13 133.15(9)
C4 Zr1 C13 96.45(9)
C12 Zr1 C13 33.52(8)
C5 Zr1 C13 130.35(8)
C2 Zr1 C13 101.79(9)
C6 Zr1 C13 155.91(9)
C3 Zr1 C13 87.14(9)
O1 Zr1 C11 109.62(8)
C1 Zr1 C11 95.68(10)
C4 Zr1 C11 135.58(9)
C12 Zr1 C11 33.48(9)
C5 Zr1 C11 156.81(9)
C2 Zr1 C11 87.93(10)
C6 Zr1 C11 128.91(9)
C3 Zr1 C11 104.24(10)
C13 Zr1 C11 57.13(9)
O1 Zr1 C14 83.71(8)
C1 Zr1 C14 150.23(9)
C4 Zr1 C14 122.24(9)
C12 Zr1 C14 52.98(9)
C5 Zr1 C14 145.86(8)
C2 Zr1 C14 130.54(9)
C6 Zr1 C14 170.52(8)
C3 Zr1 C14 120.07(9)
C13 Zr1 C14 32.99(9)
C11 Zr1 C14 54.57(9)
O1 Zr1 C10 81.27(8)
C1 Zr1 C10 122.00(9)
C4 Zr1 C10 151.41(9)
C12 Zr1 C10 53.09(9)
C5 Zr1 C10 168.99(8)
C2 Zr1 C10 120.70(9)
C6 Zr1 C10 145.11(8)
C3 Zr1 C10 132.08(9)
C13 Zr1 C10 54.98(9)
C11 Zr1 C10 32.78(9)
C14 Zr1 C10 31.92(9)
C7 Si1 C20 110.78(14)
C7 Si1 C19 113.37(15)
C20 Si1 C19 106.8(2)
C7 Si1 C21 107.90(16)
C20 Si1 C21 108.3(2)
C19 Si1 C21 109.6(3)
C9 Si2 C23 109.57(16)
C9 Si2 C22 109.55(18)
C23 Si2 C22 109.6(2)
C9 Si2 C24 112.62(13)
C23 Si2 C24 108.94(18)
C22 Si2 C24 106.51(19)
C11 Si3 C27 111.46(15)
C11 Si3 C26 111.95(15)
C27 Si3 C26 107.7(2)
C11 Si3 C25 107.31(17)
C27 Si3 C25 108.7(2)
C26 Si3 C25 109.7(2)
C28 Si4 C13 108.52(17)
C28 Si4 C29 108.3(2)
C13 Si4 C29 110.35(15)
C28 Si4 C30 107.7(2)
C13 Si4 C30 113.28(18)
C29 Si4 C30 108.5(3)
C31 O1 C34 109.3(2)
C31 O1 Zr1 125.36(17)
C34 O1 Zr1 124.45(16)
C2 C1 C6 114.6(2)
C2 C1 Zr1 77.92(14)
C6 C1 Zr1 78.04(13)
C3 C2 C1 122.7(2)
C3 C2 Zr1 74.53(14)
C1 C2 Zr1 67.76(14)
C2 C3 C4 122.1(2)
C2 C3 Zr1 72.86(15)
C4 C3 Zr1 67.77(14)
C3 C4 C5 115.1(2)
C3 C4 Zr1 78.47(16)
C5 C4 Zr1 76.54(14)
C9 C5 C6 108.4(2)
C9 C5 C4 131.0(2)
C6 C5 C4 120.2(2)
C9 C5 Zr1 125.03(17)
C6 C5 Zr1 73.81(14)
C4 C5 Zr1 68.15(14)
C7 C6 C5 108.3(2)
C7 C6 C1 131.0(2)
C5 C6 C1 120.2(2)
C7 C6 Zr1 126.46(17)
C5 C6 Zr1 72.32(13)
C1 C6 Zr1 66.96(13)
C8 C7 C6 105.1(2)
C8 C7 Si1 125.64(19)
C6 C7 Si1 128.05(19)
C7 C8 C9 112.8(2)
C8 C9 C5 105.3(2)
C8 C9 Si2 127.1(2)
C5 C9 Si2 126.40(19)
C18 C10 C14 119.3(3)
C18 C10 C11 132.2(3)
C14 C10 C11 108.5(2)
C18 C10 Zr1 124.84(19)
C14 C10 Zr1 73.47(15)
C11 C10 Zr1 69.02(15)
C12 C11 C10 104.4(2)
C12 C11 Si3 127.4(2)
C10 C11 Si3 125.8(2)
C12 C11 Zr1 71.43(15)
C10 C11 Zr1 78.21(14)
Si3 C11 Zr1 128.61(14)
C11 C12 C13 113.5(2)
C11 C12 Zr1 75.09(15)
C13 C12 Zr1 74.77(14)
C12 C13 C14 103.5(2)
C12 C13 Si4 128.1(2)
C14 C13 Si4 125.75(19)
C12 C13 Zr1 71.71(14)
C14 C13 Zr1 77.83(14)
Si4 C13 Zr1 129.09(13)
C15 C14 C10 119.4(3)
C15 C14 C13 130.8(3)
C10 C14 C13 109.7(2)
C15 C14 Zr1 124.08(19)
C10 C14 Zr1 74.60(15)
C13 C14 Zr1 69.19(14)
C16 C15 C14 118.7(3)
C15 C16 C17 121.9(3)
C18 C17 C16 121.6(3)
C17 C18 C10 119.1(3)
O1 C31 C32 105.0(3)
C31 C32 C33 103.1(3)
C34 C33 C32 104.4(3)
O1 C34 C33 105.6(3)

loop_
_geom_bond_atom_site_label_1
_geom_bond_atom_site_label_2
_geom_bond_distance
Zr1 O1 2.2542(18)
Zr1 C1 2.340(2)
Zr1 C4 2.355(3)
Zr1 C12 2.454(3)
Zr1 C5 2.468(3)
Zr1 C2 2.472(3)
Zr1 C6 2.487(2)
Zr1 C3 2.493(3)
Zr1 C13 2.494(2)
Zr1 C11 2.501(3)
Zr1 C14 2.608(3)
Zr1 C10 2.623(3)
Si1 C7 1.845(2)
Si1 C20 1.864(3)
Si1 C19 1.872(4)
Si1 C21 1.876(4)
Si2 C9 1.842(3)
Si2 C23 1.869(4)
Si2 C22 1.873(4)
Si2 C24 1.879(3)
Si3 C11 1.861(3)
Si3 C27 1.877(4)
Si3 C26 1.878(4)
Si3 C25 1.879(4)
Si4 C28 1.863(4)
Si4 C13 1.863(3)
Si4 C29 1.868(4)
Si4 C30 1.872(4)
O1 C31 1.465(3)
O1 C34 1.467(3)
C1 C2 1.425(4)
C1 C6 1.458(4)
C2 C3 1.394(4)
C3 C4 1.414(4)
C4 C5 1.466(3)
C5 C9 1.435(3)
C5 C6 1.444(3)
C6 C7 1.443(3)
C7 C8 1.409(4)
C8 C9 1.412(3)
C10 C18 1.431(4)
C10 C14 1.438(4)
C10 C11 1.450(4)
C11 C12 1.428(4)
C12 C13 1.427(4)
C13 C14 1.452(4)
C14 C15 1.428(4)
C15 C16 1.374(5)
C16 C17 1.398(6)
C17 C18 1.367(5)
C31 C32 1.506(5)
C32 C33 1.510(7)
C33 C34 1.480(5)
